data_2310359
loop_
_publ_author_name
'Brunton, G.'

_publ_section_title
;
 The Crystal Structure of Li U F5
;
_journal_name_full 'Acta Crystallographica (1,1948-23,1967)'
_journal_page_first 814
_journal_page_last 817
_journal_volume 21
_journal_year 1966
_chemical_formula_sum 'F5 Li U'
_chemical_name_systematic 'Li U F5'
_space_group_IT_number 88
_symmetry_space_group_name_Hall '-I 4ad'
_symmetry_space_group_name_H-M 'I 41/a :2'
_cell_angle_alpha 90
_cell_angle_beta 90
_cell_angle_gamma 90
_cell_formula_units_Z 16
_cell_length_a 14.884
_cell_length_b 14.884
_cell_length_c 6.547
_cell_volume 1450.380
_citation_journal_id_ASTM ACCRA9
_cod_data_source_file Brunton_ACCRA9_1966_1070.cif
_cod_data_source_block F5Li1U1
_cod_original_cell_volume 1450.38
_cod_original_formula_sum 'F5 Li1 U1'
_cod_database_code 2310359

loop_
_symmetry_equiv_pos_as_xyz
x,y,z
-y+3/4,x+1/4,z+1/4
-x+1/2,-y,z+1/2
y+3/4,-x+3/4,z+3/4
-x,-y,-z
y-3/4,-x-1/4,-z-1/4
x-1/2,y,-z-1/2
-y-3/4,x-3/4,-z-3/4
x+1/2,y+1/2,z+1/2
-y+5/4,x+3/4,z+3/4
-x+1,-y+1/2,z+1
y+5/4,-x+5/4,z+5/4
-x+1/2,-y+1/2,-z+1/2
y-1/4,-x+1/4,-z+1/4
x,y+1/2,-z
-y-1/4,x-1/4,-z-1/4

loop_
_atom_site_label
_atom_site_type_symbol
_atom_site_fract_x
_atom_site_fract_y
_atom_site_fract_z
_atom_site_occupancy
_atom_site_U_iso_or_equiv
F1 F-1 0.0361 0.0523 0.873 1 0.0
F2 F-1 0.2098 0.1754 0.76 1 0.0
U1 U+4 0.06176 0.05649 0.2462 1 0.0
F5 F-1 0.0484 0.1677 0.479 1 0.0
F3 F-1 0.1085 0.1831 0.075 1 0.0
F4 F-1 0.2048 0.0918 0.358 1 0.0
Li1 Li+1 0.068 0.163 0.773 1 0.0
